data_7208428
loop_
_publ_author_name
'Zhang, Hai-Xia'
'Wang, Fei'
'Tan, Yan-Xi'
'Kang, Yao'
'Zhang, Jian'

_publ_section_title
;
 Homochiral porous metal--organic frameworks containing only achiral
 building blocks for enantioselective separation
;
_journal_issue 32
_journal_name_full 'Journal of Materials Chemistry'
_journal_page_first 16288
_journal_paper_doi 10.1039/c2jm33269h
_journal_volume 22
_journal_year 2012
_chemical_formula_sum 'C26 H23 Co2 N4 O9.5'
_chemical_formula_weight 661.34
_chemical_name_systematic
;
?
;
_space_group_IT_number 19
_symmetry_cell_setting orthorhombic
_symmetry_space_group_name_Hall 'P 2ac 2ab'
_symmetry_space_group_name_H-M 'P 21 21 21'
_atom_sites_solution_hydrogens geom
_atom_sites_solution_primary direct
_atom_sites_solution_secondary difmap
_audit_creation_method SHELXL-97
_cell_angle_alpha 90.00
_cell_angle_beta 90.00
_cell_angle_gamma 90.00
_cell_formula_units_Z 4
_cell_length_a 11.2690(17)
_cell_length_b 13.382(2)
_cell_length_c 25.592(4)
_cell_measurement_reflns_used 12752
_cell_measurement_temperature 173(2)
_cell_measurement_theta_max 27.4971
_cell_measurement_theta_min 2.3621
_cell_volume 3859.3(10)
_computing_cell_refinement 'Bruker XSCANS'
_computing_data_collection 'Bruker XSCANS'
_computing_data_reduction 'Bruker SHELXTL'
_computing_molecular_graphics 'Bruker SHELXTL'
_computing_publication_material 'Bruker SHELXTL'
_computing_structure_refinement 'SHELXL-97 (Sheldrick, 1997)'
_computing_structure_solution 'SHELXS-97 (Sheldrick, 1990)'
_diffrn_ambient_temperature 173(2)
_diffrn_detector_area_resol_mean none
_diffrn_measured_fraction_theta_full 0.988
_diffrn_measured_fraction_theta_max 0.988
_diffrn_measurement_device_type 'Bruker P4'
_diffrn_measurement_method '\w scans'
_diffrn_radiation_monochromator graphite
_diffrn_radiation_source 'fine-focus sealed tube'
_diffrn_radiation_type MoK\a
_diffrn_radiation_wavelength 0.71073
_diffrn_reflns_av_R_equivalents 0.0318
_diffrn_reflns_av_sigmaI/netI 0.0416
_diffrn_reflns_limit_h_max 14
_diffrn_reflns_limit_h_min -14
_diffrn_reflns_limit_k_max 16
_diffrn_reflns_limit_k_min -16
_diffrn_reflns_limit_l_max 33
_diffrn_reflns_limit_l_min -30
_diffrn_reflns_number 30673
_diffrn_reflns_theta_full 27.47
_diffrn_reflns_theta_max 27.47
_diffrn_reflns_theta_min 2.36
_diffrn_standards_decay_% none
_diffrn_standards_interval_count none
_diffrn_standards_interval_time none
_diffrn_standards_number none
_exptl_absorpt_coefficient_mu 0.904
_exptl_absorpt_correction_T_max 1.0000
_exptl_absorpt_correction_T_min 0.8635
_exptl_absorpt_correction_type multi-scan
_exptl_crystal_colour Red
_exptl_crystal_density_diffrn 1.138
_exptl_crystal_density_method 'not measured'
_exptl_crystal_description Prism
_exptl_crystal_F_000 1348
_exptl_crystal_size_max 0.20
_exptl_crystal_size_mid 0.16
_exptl_crystal_size_min 0.14
_refine_diff_density_max 0.682
_refine_diff_density_min -0.445
_refine_diff_density_rms 0.086
_refine_ls_abs_structure_details 'Flack H D (1983), Acta Cryst. A39, 876-881'
_refine_ls_abs_structure_Flack -0.002(11)
_refine_ls_extinction_method none
_refine_ls_goodness_of_fit_ref 1.112
_refine_ls_hydrogen_treatment none
_refine_ls_matrix_type full
_refine_ls_number_parameters 397
_refine_ls_number_reflns 8749
_refine_ls_number_restraints 0
_refine_ls_restrained_S_all 1.112
_refine_ls_R_factor_all 0.0338
_refine_ls_R_factor_gt 0.0326
_refine_ls_shift/su_max 0.016
_refine_ls_shift/su_mean 0.001
_refine_ls_structure_factor_coef Fsqd
_refine_ls_weighting_details 'calc w=1/[\s^2^(Fo^2^)+(0.0654P)^2^+0.0000P] where P=(Fo^2^+2Fc^2^)/3'
_refine_ls_weighting_scheme calc
_refine_ls_wR_factor_gt 0.1043
_refine_ls_wR_factor_ref 0.1052
_reflns_number_gt 8376
_reflns_number_total 8749
_reflns_threshold_expression >2sigma(I)
_cod_data_source_file c2jm33269h.txt
_cod_data_source_block 1_2-butanol
_cod_depositor_comments
;
The following automatic conversions were performed:

'_symmetry_cell_setting' value 'Orthorhombic' changed to
'orthorhombic' according to
/home/saulius/struct/CIF-dictionaries/cif_core.dic dictionary named
'cif_core.dic' version 2.4.1 from
2010-06-29.

'_exptl_absorpt_correction_type' value 'Multi-scan'
changed to 'multi-scan' according to
/home/saulius/struct/CIF-dictionaries/cif_core.dic dictionary named
'cif_core.dic' version 2.4.1 from 2010-06-29.

Automatic conversion script
Id: cif_fix_values 1891 2012-01-12 08:04:46Z andrius 
;
_cod_original_cell_volume 3859.4(10)
_cod_original_sg_symbol_H-M P2(1)2(1)2(1)
_cod_original_formula_sum 'C26 H23 Co2 N4 O9.50'
_cod_database_code 7208428

loop_
_symmetry_equiv_pos_as_xyz
'x, y, z'
'-x+1/2, -y, z+1/2'
'x+1/2, -y+1/2, -z'
'-x, y+1/2, -z+1/2'

loop_
_atom_site_label
_atom_site_type_symbol
_atom_site_fract_x
_atom_site_fract_y
_atom_site_fract_z
_atom_site_U_iso_or_equiv
_atom_site_adp_type
_atom_site_occupancy
_atom_site_symmetry_multiplicity
_atom_site_calc_flag
_atom_site_refinement_flags
Co1 Co 1.41710(3) 1.94008(3) 1.863447(11) 0.01062(8) Uani 1 1 d .
Co2 Co 1.67142(3) 2.05968(3) 1.921136(12) 0.01114(8) Uani 1 1 d .
O8 O 1.53282(14) 2.06269(15) 1.97410(6) 0.0154(3) Uani 1 1 d .
O7 O 1.54476(15) 1.56183(15) 1.68111(7) 0.0170(4) Uani 1 1 d .
O6 O 1.81466(14) 2.04849(14) 1.86914(7) 0.0175(4) Uani 1 1 d .
O5 O 1.41539(16) 1.65008(13) 1.63236(7) 0.0158(4) Uani 1 1 d .
N4 N 2.23297(17) 1.95037(17) 1.84279(8) 0.0153(4) Uani 1 1 d .
O4 O 1.36997(15) 2.03362(14) 1.92530(7) 0.0173(4) Uani 1 1 d .
O3 O 1.87714(15) 1.68572(14) 2.09333(7) 0.0180(4) Uani 1 1 d .
O1W O 1.60105(13) 1.92669(13) 1.88693(6) 0.0121(3) Uani 1 1 d .
H5A H 1.6082 1.8713 1.9124 0.014 Uiso 1 1 calc R
H5B H 1.6493 1.9091 1.8559 0.014 Uiso 1 1 calc R
N3 N 1.76723(19) 1.96824(16) 1.97663(8) 0.0152(4) Uani 1 1 d .
C10 C 1.8524(2) 1.9716(2) 1.84567(10) 0.0180(5) Uani 1 1 d .
N2 N 1.45182(18) 1.84664(16) 1.79716(8) 0.0155(4) Uani 1 1 d .
O2 O 2.05366(17) 1.73236(15) 2.06125(8) 0.0238(4) Uani 1 1 d .
C13 C 1.7590(2) 1.8337(2) 2.03836(10) 0.0194(5) Uani 1 1 d .
H13A H 1.7123 1.7915 2.0600 0.023 Uiso 1 1 calc R
C14 C 1.8835(2) 1.8231(2) 2.03632(10) 0.0168(5) Uani 1 1 d .
C15 C 1.4068(2) 1.79894(19) 1.70903(9) 0.0180(5) Uani 1 1 d .
H15A H 1.3676 1.8131 1.6770 0.022 Uiso 1 1 calc R
C16 C 1.9858(2) 1.9660(2) 1.83991(10) 0.0178(5) Uani 1 1 d .
C19 C 1.7068(2) 1.9068(2) 2.00800(10) 0.0200(6) Uani 1 1 d .
H19A H 1.6229 1.9138 2.0095 0.024 Uiso 1 1 calc R
C21 C 1.4252(2) 2.07516(19) 1.96130(9) 0.0136(5) Uani 1 1 d .
C23 C 1.9436(2) 1.7402(2) 2.06560(9) 0.0170(5) Uani 1 1 d .
C24 C 1.3995(2) 1.8645(2) 1.75099(10) 0.0187(5) Uani 1 1 d .
H24A H 1.3556 1.9245 1.7468 0.022 Uiso 1 1 calc R
C25 C 1.8861(2) 1.9605(2) 1.97613(10) 0.0194(6) Uani 1 1 d .
H25A H 1.9303 2.0057 1.9551 0.023 Uiso 1 1 calc R
C26 C 1.5304(2) 1.6957(2) 1.76169(10) 0.0196(5) Uani 1 1 d .
H26A H 1.5788 1.6382 1.7662 0.024 Uiso 1 1 calc R
C27 C 2.0569(2) 2.0502(2) 1.84143(10) 0.0207(5) Uani 1 1 d .
H27A H 2.0218 2.1148 1.8416 0.025 Uiso 1 1 calc R
C28 C 1.4729(2) 1.71230(19) 1.71512(10) 0.0158(5) Uani 1 1 d .
O1 O 1.79191(17) 1.90119(18) 1.82867(8) 0.0309(5) Uani 1 1 d .
N1 N 1.2458(2) 2.30912(18) 2.04497(8) 0.0180(5) Uani 1 1 d .
C31 C 2.0419(2) 1.8734(2) 1.83642(11) 0.0214(6) Uani 1 1 d .
H31A H 1.9966 1.8140 1.8322 0.026 Uiso 1 1 calc R
C32 C 1.9469(2) 1.8896(2) 2.00490(11) 0.0227(6) Uani 1 1 d .
H32A H 2.0311 1.8861 2.0033 0.027 Uiso 1 1 calc R
C33 C 2.1790(2) 2.0404(2) 1.84273(11) 0.0202(5) Uani 1 1 d .
H33A H 2.2265 2.0990 1.8436 0.024 Uiso 1 1 calc R
C34 C 1.3318(3) 2.2569(2) 2.06728(11) 0.0318(7) Uani 1 1 d .
H34A H 1.3532 2.2729 2.1022 0.038 Uiso 1 1 calc R
C38 C 1.3583(2) 2.1526(2) 1.99291(10) 0.0165(5) Uani 1 1 d .
C39 C 1.4775(2) 1.63447(19) 1.67211(9) 0.0135(5) Uani 1 1 d .
C40 C 1.2655(4) 2.2048(4) 1.97112(16) 0.0633(15) Uani 1 1 d .
H40A H 1.2382 2.1883 1.9371 0.076 Uiso 1 1 calc R
C41 C 1.3923(3) 2.1801(3) 2.04249(11) 0.0330(8) Uani 1 1 d .
H41A H 1.4561 2.1471 2.0595 0.040 Uiso 1 1 calc R
C42 C 2.1653(2) 1.8689(2) 1.83925(11) 0.0219(6) Uani 1 1 d .
H42A H 2.2027 1.8053 1.8386 0.026 Uiso 1 1 calc R
C43 C 1.5170(2) 1.7640(2) 1.80217(10) 0.0184(5) Uani 1 1 d .
H43A H 1.5556 1.7514 1.8345 0.022 Uiso 1 1 calc R
C50 C 1.2133(4) 2.2791(4) 1.99800(17) 0.0677(17) Uani 1 1 d .
H50A H 1.1483 2.3124 1.9820 0.081 Uiso 1 1 calc R
O9 O 1.1997(7) 2.0470(6) 1.6957(3) 0.094(3) Uani 0.50 1 d P
H20A H 1.1524 2.0826 1.7130 0.141 Uiso 0.50 1 calc PR
C73 C 1.1242(9) 2.1498(9) 1.5700(4) 0.076(3) Uani 0.50 1 d P
H73A H 1.0541 2.1364 1.5485 0.114 Uiso 0.50 1 calc PR
H73B H 1.1948 2.1228 1.5527 0.114 Uiso 0.50 1 calc PR
H73C H 1.1333 2.2221 1.5747 0.114 Uiso 0.50 1 calc PR
C72 C 1.1111(9) 2.1063(8) 1.6168(4) 0.070(3) Uani 0.50 1 d P
H72A H 1.0759 2.0392 1.6117 0.084 Uiso 0.50 1 calc PR
H72B H 1.0546 2.1462 1.6378 0.084 Uiso 0.50 1 calc PR
C71 C 1.2266(9) 2.0955(9) 1.6472(4) 0.069(3) Uani 0.50 1 d P
H71A H 1.2635 2.1624 1.6535 0.083 Uiso 0.50 1 calc PR
C70 C 1.3179(12) 2.0228(10) 1.6225(4) 0.093(4) Uani 0.50 1 d P
H70A H 1.3919 2.0248 1.6425 0.139 Uiso 0.50 1 calc PR
H70B H 1.3336 2.0430 1.5863 0.139 Uiso 0.50 1 calc PR
H70C H 1.2858 1.9548 1.6229 0.139 Uiso 0.50 1 calc PR

loop_
_atom_site_aniso_label
_atom_site_aniso_U_11
_atom_site_aniso_U_22
_atom_site_aniso_U_33
_atom_site_aniso_U_23
_atom_site_aniso_U_13
_atom_site_aniso_U_12
Co1 0.00900(14) 0.01042(16) 0.01243(14) -0.00101(13) 0.00105(10) -0.00074(13)
Co2 0.00958(13) 0.01142(16) 0.01241(14) -0.00013(13) -0.00111(10) -0.00020(14)
O8 0.0131(7) 0.0182(9) 0.0148(7) 0.0005(8) 0.0021(6) 0.0028(8)
O7 0.0169(8) 0.0142(9) 0.0199(8) -0.0042(8) -0.0042(6) 0.0021(8)
O6 0.0115(7) 0.0176(10) 0.0235(9) 0.0000(8) 0.0040(6) 0.0008(7)
O5 0.0179(8) 0.0138(9) 0.0156(8) -0.0037(7) -0.0039(7) 0.0007(7)
N4 0.0112(9) 0.0164(11) 0.0182(9) -0.0023(9) -0.0004(7) -0.0010(9)
O4 0.0138(8) 0.0185(10) 0.0195(9) -0.0071(7) 0.0029(7) 0.0004(7)
O3 0.0161(8) 0.0155(10) 0.0225(9) 0.0062(8) -0.0023(7) 0.0024(7)
O1W 0.0094(7) 0.0128(9) 0.0140(7) 0.0002(7) -0.0020(6) 0.0001(7)
N3 0.0154(10) 0.0131(11) 0.0172(10) 0.0023(8) -0.0015(8) 0.0009(8)
C10 0.0112(11) 0.0266(15) 0.0164(11) -0.0037(10) -0.0005(9) 0.0006(10)
N2 0.0133(9) 0.0154(11) 0.0178(10) -0.0042(9) -0.0003(8) 0.0020(8)
O2 0.0172(9) 0.0236(10) 0.0306(10) 0.0115(9) 0.0039(8) 0.0061(8)
C13 0.0160(12) 0.0215(14) 0.0208(12) 0.0066(11) -0.0017(9) 0.0011(11)
C14 0.0147(12) 0.0189(14) 0.0167(11) 0.0023(10) -0.0005(9) 0.0007(10)
C15 0.0212(12) 0.0169(13) 0.0159(11) -0.0036(10) -0.0042(10) 0.0023(11)
C16 0.0123(11) 0.0246(15) 0.0164(11) -0.0026(10) -0.0010(9) 0.0021(10)
C19 0.0174(12) 0.0209(15) 0.0218(13) 0.0003(11) -0.0024(10) 0.0019(10)
C21 0.0128(10) 0.0137(12) 0.0142(10) -0.0001(9) 0.0034(8) 0.0003(9)
C23 0.0197(12) 0.0153(13) 0.0159(11) 0.0021(10) -0.0009(9) 0.0012(10)
C24 0.0196(12) 0.0177(13) 0.0188(12) -0.0017(10) -0.0007(10) 0.0055(11)
C25 0.0168(12) 0.0190(15) 0.0226(12) 0.0053(11) -0.0045(9) -0.0016(10)
C26 0.0188(12) 0.0190(14) 0.0210(13) -0.0056(11) -0.0022(10) 0.0060(11)
C27 0.0146(11) 0.0176(14) 0.0299(13) -0.0033(12) -0.0010(9) 0.0028(11)
C28 0.0153(11) 0.0139(12) 0.0181(12) -0.0013(10) 0.0018(9) -0.0006(10)
O1 0.0127(9) 0.0414(13) 0.0387(12) -0.0214(11) 0.0028(8) -0.0052(9)
N1 0.0169(10) 0.0187(12) 0.0184(10) -0.0032(9) 0.0026(8) 0.0019(9)
C31 0.0132(12) 0.0185(14) 0.0325(15) -0.0084(12) -0.0002(10) -0.0040(10)
C32 0.0167(12) 0.0246(15) 0.0268(14) 0.0048(12) -0.0030(10) -0.0014(11)
C33 0.0143(11) 0.0187(14) 0.0275(13) -0.0015(11) -0.0006(10) -0.0003(10)
C34 0.0418(17) 0.0318(17) 0.0218(14) -0.0102(12) -0.0104(12) 0.0207(15)
C38 0.0132(11) 0.0186(13) 0.0176(12) -0.0026(10) 0.0029(9) 0.0026(10)
C39 0.0118(11) 0.0154(13) 0.0132(11) -0.0024(9) -0.0006(9) -0.0022(9)
C40 0.056(2) 0.082(3) 0.052(2) -0.047(2) -0.037(2) 0.047(2)
C41 0.0386(17) 0.0362(18) 0.0242(14) -0.0101(13) -0.0093(12) 0.0236(15)
C42 0.0145(12) 0.0181(14) 0.0330(15) -0.0045(11) -0.0011(11) 0.0000(11)
C43 0.0181(12) 0.0191(14) 0.0181(12) -0.0027(11) -0.0037(10) 0.0037(10)
C50 0.062(3) 0.088(4) 0.053(2) -0.050(2) -0.039(2) 0.059(3)
O9 0.097(6) 0.109(6) 0.075(5) 0.047(5) 0.028(4) 0.035(5)
C73 0.070(7) 0.098(8) 0.060(6) 0.026(6) -0.007(5) -0.004(6)
C72 0.076(7) 0.053(6) 0.081(7) -0.001(5) -0.023(6) 0.020(5)
C71 0.057(5) 0.090(8) 0.060(5) 0.018(5) -0.018(4) -0.026(5)
C70 0.114(10) 0.100(9) 0.066(7) 0.018(7) -0.006(7) 0.008(9)

loop_
_atom_type_symbol
_atom_type_description
_atom_type_scat_dispersion_real
_atom_type_scat_dispersion_imag
_atom_type_scat_source
C C 0.0033 0.0016 'International Tables Vol C Tables 4.2.6.8 and 6.1.1.4'
H H 0.0000 0.0000 'International Tables Vol C Tables 4.2.6.8 and 6.1.1.4'
N N 0.0061 0.0033 'International Tables Vol C Tables 4.2.6.8 and 6.1.1.4'
O O 0.0106 0.0060 'International Tables Vol C Tables 4.2.6.8 and 6.1.1.4'
Co Co 0.3494 0.9721 'International Tables Vol C Tables 4.2.6.8 and 6.1.1.4'

loop_
_geom_angle_atom_site_label_1
_geom_angle_atom_site_label_2
_geom_angle_atom_site_label_3
_geom_angle
_geom_angle_site_symmetry_1
_geom_angle_site_symmetry_3
O7 Co1 O3 178.31(8) 4_858 3_489
O7 Co1 O4 89.92(8) 4_858 .
O3 Co1 O4 91.56(8) 3_489 .
O7 Co1 N2 89.14(8) 4_858 .
O3 Co1 N2 89.32(8) 3_489 .
O4 Co1 N2 175.37(8) . .
O7 Co1 N4 90.85(8) 4_858 1_455
O3 Co1 N4 88.48(8) 3_489 1_455
O4 Co1 N4 84.39(8) . 1_455
N2 Co1 N4 91.09(8) . 1_455
O7 Co1 O1W 91.12(7) 4_858 .
O3 Co1 O1W 89.58(7) 3_489 .
O4 Co1 O1W 94.74(7) . .
N2 Co1 O1W 89.81(7) . .
N4 Co1 O1W 177.85(7) 1_455 .
O8 Co2 O5 93.74(7) . 4_858
O8 Co2 O6 176.69(8) . .
O5 Co2 O6 89.19(7) 4_858 .
O8 Co2 N1 90.82(8) . 3_599
O5 Co2 N1 88.49(8) 4_858 3_599
O6 Co2 N1 90.82(8) . 3_599
O8 Co2 O1W 90.26(7) . .
O5 Co2 O1W 92.31(7) 4_858 .
O6 Co2 O1W 88.06(7) . .
N1 Co2 O1W 178.61(8) 3_599 .
O8 Co2 N3 87.57(8) . .
O5 Co2 N3 178.12(8) 4_858 .
O6 Co2 N3 89.54(8) . .
N1 Co2 N3 90.14(9) 3_599 .
O1W Co2 N3 89.03(7) . .
C21 O8 Co2 123.76(15) . .
C39 O7 Co1 130.21(16) . 4_848
C10 O6 Co2 128.18(17) . .
C39 O5 Co2 134.68(17) . 4_848
C42 N4 C33 118.2(2) . .
C42 N4 Co1 121.16(18) . 1_655
C33 N4 Co1 119.56(18) . 1_655
C21 O4 Co1 134.67(16) . .
C23 O3 Co1 129.99(17) . 3_589
Co2 O1W Co1 113.59(8) . .
Co2 O1W H5A 108.8 . .
Co1 O1W H5A 108.8 . .
Co2 O1W H5B 108.8 . .
Co1 O1W H5B 108.8 . .
H5A O1W H5B 107.7 . .
C19 N3 C25 117.8(2) . .
C19 N3 Co2 119.21(17) . .
C25 N3 Co2 122.35(18) . .
O1 C10 O6 126.8(2) . .
O1 C10 C16 118.3(2) . .
O6 C10 C16 114.9(2) . .
C43 N2 C24 118.3(2) . .
C43 N2 Co1 120.54(17) . .
C24 N2 Co1 120.88(17) . .
C19 C13 C14 118.3(3) . .
C19 C13 H13A 120.9 . .
C14 C13 H13A 120.9 . .
C32 C14 C13 117.8(2) . .
C32 C14 C23 121.9(2) . .
C13 C14 C23 120.3(2) . .
C28 C15 C24 118.2(2) . .
C28 C15 H15A 120.9 . .
C24 C15 H15A 120.9 . .
C27 C16 C31 117.6(2) . .
C27 C16 C10 122.2(2) . .
C31 C16 C10 120.1(2) . .
N3 C19 C13 123.8(3) . .
N3 C19 H19A 118.1 . .
C13 C19 H19A 118.1 . .
O4 C21 O8 127.7(2) . .
O4 C21 C38 116.9(2) . .
O8 C21 C38 115.3(2) . .
O2 C23 O3 126.1(2) . .
O2 C23 C14 117.7(2) . .
O3 C23 C14 116.1(2) . .
N2 C24 C15 122.9(2) . .
N2 C24 H24A 118.6 . .
C15 C24 H24A 118.6 . .
N3 C25 C32 122.8(3) . .
N3 C25 H25A 118.6 . .
C32 C25 H25A 118.6 . .
C28 C26 C43 119.3(2) . .
C28 C26 H26A 120.4 . .
C43 C26 H26A 120.4 . .
C33 C27 C16 120.0(3) . .
C33 C27 H27A 120.0 . .
C16 C27 H27A 120.0 . .
C26 C28 C15 119.0(2) . .
C26 C28 C39 120.2(2) . .
C15 C28 C39 120.7(2) . .
C50 N1 C34 115.8(3) . .
C50 N1 Co2 120.8(2) . 3_499
C34 N1 Co2 123.18(18) . 3_499
C42 C31 C16 119.2(3) . .
C42 C31 H31A 120.4 . .
C16 C31 H31A 120.4 . .
C25 C32 C14 119.3(2) . .
C25 C32 H32A 120.3 . .
C14 C32 H32A 120.3 . .
N4 C33 C27 122.2(3) . .
N4 C33 H33A 118.9 . .
C27 C33 H33A 118.9 . .
N1 C34 C41 123.6(3) . .
N1 C34 H34A 118.2 . .
C41 C34 H34A 118.2 . .
C41 C38 C40 116.7(3) . .
C41 C38 C21 122.5(2) . .
C40 C38 C21 120.6(3) . .
O5 C39 O7 128.0(2) . .
O5 C39 C28 117.1(2) . .
O7 C39 C28 114.8(2) . .
C50 C40 C38 120.0(3) . .
C50 C40 H40A 120.0 . .
C38 C40 H40A 120.0 . .
C38 C41 C34 118.9(3) . .
C38 C41 H41A 120.5 . .
C34 C41 H41A 120.5 . .
N4 C42 C31 122.6(3) . .
N4 C42 H42A 118.7 . .
C31 C42 H42A 118.7 . .
N2 C43 C26 122.2(2) . .
N2 C43 H43A 118.9 . .
C26 C43 H43A 118.9 . .
N1 C50 C40 124.7(3) . .
N1 C50 H50A 117.6 . .
C40 C50 H50A 117.6 . .
C71 O9 H20A 109.5 . .
C72 C73 H73A 109.5 . .
C72 C73 H73B 109.5 . .
H73A C73 H73B 109.5 . .
C72 C73 H73C 109.5 . .
H73A C73 H73C 109.5 . .
H73B C73 H73C 109.5 . .
C73 C72 C71 113.8(10) . .
C73 C72 H72A 108.8 . .
C71 C72 H72A 108.8 . .
C73 C72 H72B 108.8 . .
C71 C72 H72B 108.8 . .
H72A C72 H72B 107.7 . .
O9 C71 C72 107.8(8) . .
O9 C71 C70 102.2(9) . .
C72 C71 C70 114.7(9) . .
O9 C71 H71A 110.6 . .
C72 C71 H71A 110.6 . .
C70 C71 H71A 110.6 . .
C71 C70 H70A 109.5 . .
C71 C70 H70B 109.5 . .
H70A C70 H70B 109.5 . .
C71 C70 H70C 109.5 . .
H70A C70 H70C 109.5 . .
H70B C70 H70C 109.5 . .

loop_
_geom_bond_atom_site_label_1
_geom_bond_atom_site_label_2
_geom_bond_distance
_geom_bond_site_symmetry_2
Co1 O7 2.0346(19) 4_858
Co1 O3 2.0642(18) 3_489
Co1 O4 2.0868(18) .
Co1 N2 2.143(2) .
Co1 N4 2.146(2) 1_455
Co1 O1W 2.1657(16) .
Co2 O8 2.0685(16) .
Co2 O5 2.0724(17) 4_858
Co2 O6 2.0973(17) .
Co2 N1 2.130(2) 3_599
Co2 O1W 2.1361(17) .
Co2 N3 2.163(2) .
O8 C21 1.267(3) .
O7 C39 1.254(3) .
O7 Co1 2.0346(19) 4_848
O6 C10 1.266(3) .
O5 C39 1.252(3) .
O5 Co2 2.0724(17) 4_848
N4 C42 1.334(4) .
N4 C33 1.349(3) .
N4 Co1 2.146(2) 1_655
O4 C21 1.243(3) .
O3 C23 1.263(3) .
O3 Co1 2.0642(18) 3_589
O1W H5A 0.9900 .
O1W H5B 0.9900 .
N3 C19 1.336(3) .
N3 C25 1.344(3) .
C10 O1 1.242(3) .
C10 C16 1.511(3) .
N2 C43 1.334(3) .
N2 C24 1.342(3) .
O2 C23 1.250(3) .
C13 C19 1.381(4) .
C13 C14 1.412(4) .
C13 H13A 0.9500 .
C14 C32 1.396(4) .
C14 C23 1.500(4) .
C15 C28 1.387(4) .
C15 C24 1.389(4) .
C15 H15A 0.9500 .
C16 C27 1.383(4) .
C16 C31 1.395(4) .
C19 H19A 0.9500 .
C21 C38 1.516(3) .
C24 H24A 0.9500 .
C25 C32 1.383(4) .
C25 H25A 0.9500 .
C26 C28 1.375(4) .
C26 C43 1.389(4) .
C26 H26A 0.9500 .
C27 C33 1.383(4) .
C27 H27A 0.9500 .
C28 C39 1.516(3) .
N1 C50 1.319(4) .
N1 C34 1.324(4) .
N1 Co2 2.130(2) 3_499
C31 C42 1.393(4) .
C31 H31A 0.9500 .
C32 H32A 0.9500 .
C33 H33A 0.9500 .
C34 C41 1.387(4) .
C34 H34A 0.9500 .
C38 C41 1.375(4) .
C38 C40 1.376(4) .
C40 C50 1.344(5) .
C40 H40A 0.9500 .
C41 H41A 0.9500 .
C42 H42A 0.9500 .
C43 H43A 0.9500 .
C50 H50A 0.9500 .
O9 C71 1.434(11) .
O9 H20A 0.8400 .
C73 C72 1.338(13) .
C73 H73A 0.9800 .
C73 H73B 0.9800 .
C73 H73C 0.9800 .
C72 C71 1.525(12) .
C72 H72A 0.9900 .
C72 H72B 0.9900 .
C71 C70 1.550(15) .
C71 H71A 1.0000 .
C70 H70A 0.9800 .
C70 H70B 0.9800 .
C70 H70C 0.9800 .
